data_4324662
loop_
_publ_author_name
'Satoru Karasawa'
'Noboru Koga'

_publ_section_title
;
 Magnetic Behaviors of Heterospin Chains Consisting of Cobalt(II)
 Complexes and Dipyridylcarbenes
;
_journal_name_full 'Inorganic Chemistry'
_journal_page_first 2055
_journal_page_last 2057
_journal_paper_doi 10.1021/ic102322u
_journal_volume 50
_journal_year 2011
_chemical_formula_moiety 'C33 H18 Br2 Co F12 N6 O2 '
_chemical_formula_sum 'C33 H18 Br2 Co F12 N6 O2'
_chemical_formula_weight 977.27
_space_group_IT_number 2
_symmetry_cell_setting triclinic
_symmetry_Int_Tables_number 2
_symmetry_space_group_name_Hall '-P 1'
_symmetry_space_group_name_H-M 'P -1'
_cell_angle_alpha 91.584(11)
_cell_angle_beta 99.842(10)
_cell_angle_gamma 103.601(9)
_cell_formula_units_Z 2
_cell_length_a 9.8093(16)
_cell_length_b 13.043(2)
_cell_length_c 14.578(2)
_cell_measurement_reflns_used 12906
_cell_measurement_temperature 123.1
_cell_measurement_theta_max 68.2
_cell_measurement_theta_min 3.1
_cell_volume 1781.7(5)
_computing_cell_refinement PROCESS-AUTO
_computing_data_collection PROCESS-AUTO
_computing_data_reduction CrystalStructure
_computing_publication_material 'CrystalStructure 3.8'
_computing_structure_refinement SHELXL
_computing_structure_solution SIR97
_diffrn_detector_area_resol_mean 10.00
_diffrn_measured_fraction_theta_full 0.971
_diffrn_measured_fraction_theta_max 0.970
_diffrn_measurement_device_type 'Rigaku RAXIS-RAPID'
_diffrn_measurement_method \w
_diffrn_radiation_type 'Cu K\a'
_diffrn_radiation_wavelength 1.54187
_diffrn_reflns_av_R_equivalents 0.146
_diffrn_reflns_limit_h_max 11
_diffrn_reflns_limit_h_min -11
_diffrn_reflns_limit_k_max 15
_diffrn_reflns_limit_k_min -15
_diffrn_reflns_limit_l_max 17
_diffrn_reflns_limit_l_min -16
_diffrn_reflns_number 17896
_diffrn_reflns_theta_full 68.20
_diffrn_reflns_theta_max 68.21
_exptl_absorpt_coefficient_mu 7.368
_exptl_absorpt_correction_T_max 1.000
_exptl_absorpt_correction_T_min 0.621
_exptl_absorpt_correction_type multi-scan
_exptl_absorpt_process_details
;
     Higashi, T. (1995). Program for Absorption Correction.
     Rigaku Corporation, Tokyo, Japan.
;
_exptl_crystal_colour red
_exptl_crystal_density_diffrn 1.822
_exptl_crystal_description platelet
_exptl_crystal_F_000 958.00
_exptl_crystal_size_max 0.40
_exptl_crystal_size_mid 0.40
_exptl_crystal_size_min 0.20
_refine_diff_density_max 0.89
_refine_diff_density_min -0.61
_refine_ls_extinction_method none
_refine_ls_goodness_of_fit_ref 1.189
_refine_ls_hydrogen_treatment refall
_refine_ls_number_parameters 509
_refine_ls_number_reflns 6324
_refine_ls_R_factor_gt 0.0850
_refine_ls_shift/su_max 0.0000
_refine_ls_structure_factor_coef Fsqd
_refine_ls_weighting_details 'w = 1/[\s^2^(Fo^2^)+(0.0580P)^2^+0.0000P] where P=(Fo^2^+2Fc^2^)/3'
_refine_ls_weighting_scheme calc
_refine_ls_wR_factor_ref 0.2086
_reflns_number_gt 3930
_reflns_number_total 6324
_reflns_threshold_expression F^2^>2.0\s(F^2^)
_cod_data_source_file ic102322u_si_003.cif
_cod_data_source_block '_triclinic'
_cod_original_cell_volume 1781.6(5)
_cod_original_formula_sum 'C33 H18 Br2 Co F12 N6 O2 '
_cod_database_code 4324662

loop_
_symmetry_equiv_pos_site_id
_symmetry_equiv_pos_as_xyz
1 +X,+Y,+Z
2 -X,-Y,-Z

loop_
_atom_site_label
_atom_site_type_symbol
_atom_site_fract_x
_atom_site_fract_y
_atom_site_fract_z
_atom_site_U_iso_or_equiv
_atom_site_adp_type
_atom_site_occupancy
_atom_site_symmetry_multiplicity
_atom_site_calc_flag
_atom_site_refinement_flags
Br(1) Br 0.62101(11) 0.91215(7) 0.61054(8) 0.0866(3) Uani 1.00 1 d .
Br(2) Br -0.10782(9) -0.37069(7) 0.09534(7) 0.0717(3) Uani 1.00 1 d .
Co(1) Co 0.0000 0.5000 0.5000 0.0407(4) Uani 1.00 2 d S
Co(2) Co 0.5000 0.0000 0.0000 0.0443(4) Uani 1.00 2 d S
F(1) F -0.1093(9) 0.1218(4) 0.4793(5) 0.176(4) Uani 1.00 1 d .
F(2) F -0.2463(5) 0.1688(3) 0.5583(4) 0.0932(17) Uani 1.00 1 d .
F(3) F -0.0796(5) 0.1140(3) 0.6263(4) 0.103(2) Uani 1.00 1 d .
F(4) F 0.3495(4) 0.3205(3) 0.7461(3) 0.0731(13) Uani 1.00 1 d .
F(5) F 0.4627(4) 0.4360(3) 0.6679(3) 0.0745(13) Uani 1.00 1 d .
F(6) F 0.3648(4) 0.4841(3) 0.7772(3) 0.0739(13) Uani 1.00 1 d .
F(7) F 0.5378(4) 0.1813(3) -0.3217(3) 0.0733(13) Uani 1.00 1 d .
F(8) F 0.7207(4) 0.1420(3) -0.2404(3) 0.0671(12) Uani 1.00 1 d .
F(9) F 0.6419(5) 0.2697(3) -0.1919(3) 0.0737(13) Uani 1.00 1 d .
F(10) F 0.1067(4) -0.0124(3) -0.3194(3) 0.0759(13) Uani 1.00 1 d .
F(11) F 0.0860(5) -0.1612(3) -0.2593(3) 0.0872(16) Uani 1.00 1 d .
F(12) F 0.0197(4) -0.0364(4) -0.1944(3) 0.0814(15) Uani 1.00 1 d .
O(1) O -0.0757(4) 0.3445(3) 0.5148(3) 0.0477(11) Uani 1.00 1 d .
O(2) O 0.5747(4) 0.0882(3) -0.0998(3) 0.0490(11) Uani 1.00 1 d .
N(1) N 0.4266(6) 0.1318(4) 0.0548(4) 0.0457(14) Uani 1.00 1 d .
N(2) N 0.3270(6) 0.4821(4) 0.1094(4) 0.0531(15) Uani 1.00 1 d .
N(3) N 0.3573(7) 0.5543(4) 0.0687(4) 0.0663(19) Uani 1.00 1 d .
N(4) N 0.0886(5) 0.4576(4) 0.3808(4) 0.0436(13) Uani 1.00 1 d .
N(5) N 0.1911(5) 0.4878(4) 0.5933(3) 0.0422(13) Uani 1.00 1 d .
N(6) N 0.2966(5) -0.0554(4) -0.0945(4) 0.0453(14) Uani 1.00 1 d .
C(1) C 0.3399(7) 0.1239(5) 0.1178(4) 0.0505(18) Uani 1.00 1 d .
C(2) C 0.2902(7) 0.2053(5) 0.1514(4) 0.0471(17) Uani 1.00 1 d .
C(3) C 0.3362(6) 0.3036(5) 0.1240(5) 0.0456(17) Uani 1.00 1 d .
C(4) C 0.4264(8) 0.3140(5) 0.0602(5) 0.060(2) Uani 1.00 1 d .
C(5) C 0.4672(8) 0.2277(5) 0.0259(5) 0.059(2) Uani 1.00 1 d .
C(6) C 0.2918(7) 0.3962(5) 0.1549(5) 0.0467(17) Uani 1.00 1 d .
C(7) C 0.1501(7) 0.3769(5) 0.3806(5) 0.0527(18) Uani 1.00 1 d .
C(8) C 0.2166(7) 0.3533(5) 0.3089(5) 0.0488(17) Uani 1.00 1 d .
C(9) C 0.2194(6) 0.4142(5) 0.2324(4) 0.0418(16) Uani 1.00 1 d .
C(10) C 0.1506(7) 0.4967(5) 0.2337(5) 0.0541(19) Uani 1.00 1 d .
C(11) C 0.0881(7) 0.5135(6) 0.3070(5) 0.056(2) Uani 1.00 1 d .
C(12) C -0.1117(9) 0.1691(6) 0.5558(7) 0.065(2) Uani 1.00 1 d .
C(13) C -0.0211(7) 0.2834(5) 0.5653(5) 0.0472(17) Uani 1.00 1 d .
C(14) C 0.1092(7) 0.3052(5) 0.6247(5) 0.0519(18) Uani 1.00 1 d .
C(15) C 0.2089(7) 0.4063(5) 0.6364(5) 0.0499(18) Uani 1.00 1 d .
C(16) C 0.2990(7) 0.5847(5) 0.6033(5) 0.0492(17) Uani 1.00 1 d .
C(17) C 0.3908(7) 0.6032(5) 0.5382(5) 0.0501(18) Uani 1.00 1 d .
C(18) C 0.4845(7) 0.7016(6) 0.5413(6) 0.062(2) Uani 1.00 1 d .
C(19) C 0.4903(7) 0.7791(5) 0.6078(6) 0.062(2) Uani 1.00 1 d .
C(20) C 0.3999(8) 0.7633(5) 0.6716(5) 0.062(2) Uani 1.00 1 d .
C(21) C 0.3036(7) 0.6651(5) 0.6699(5) 0.055(2) Uani 1.00 1 d .
C(22) C 0.6020(8) 0.1721(6) -0.2340(6) 0.058(2) Uani 1.00 1 d .
C(23) C 0.5075(7) 0.0957(5) -0.1803(5) 0.0492(17) Uani 1.00 1 d .
C(24) C 0.3690(8) 0.0500(5) -0.2207(5) 0.0538(18) Uani 1.00 1 d .
C(25) C 0.2690(7) -0.0217(5) -0.1775(5) 0.0532(18) Uani 1.00 1 d .
C(26) C 0.1179(9) -0.0594(7) -0.2389(6) 0.069(2) Uani 1.00 1 d .
C(27) C 0.1919(7) -0.1309(5) -0.0590(5) 0.0519(18) Uani 1.00 1 d .
C(28) C 0.1786(7) -0.2372(5) -0.0726(5) 0.0519(18) Uani 1.00 1 d .
C(29) C 0.0874(8) -0.3097(5) -0.0287(5) 0.060(2) Uani 1.00 1 d .
C(30) C 0.0126(7) -0.2720(6) 0.0308(5) 0.0563(19) Uani 1.00 1 d .
C(31) C 0.0200(7) -0.1665(6) 0.0440(5) 0.058(2) Uani 1.00 1 d .
C(32) C 0.1113(7) -0.0958(5) 0.0002(5) 0.0548(19) Uani 1.00 1 d .
C(48) C 0.3472(8) 0.4111(6) 0.7068(6) 0.059(2) Uani 1.00 1 d .
H(1) H 0.3104 0.0564 0.1411 0.061 Uiso 1.00 1 c R
H(2) H 0.2246 0.1925 0.1932 0.057 Uiso 1.00 1 c R
H(3) H 0.4616 0.3818 0.0393 0.072 Uiso 1.00 1 c R
H(4) H 0.5263 0.2377 -0.0199 0.071 Uiso 1.00 1 c R
H(5) H 0.1484 0.3336 0.4319 0.063 Uiso 1.00 1 c R
H(6) H 0.2602 0.2954 0.3122 0.059 Uiso 1.00 1 c R
H(7) H 0.1477 0.5411 0.1831 0.065 Uiso 1.00 1 c R
H(8) H 0.0407 0.5693 0.3049 0.067 Uiso 1.00 1 c R
H(9) H 0.1342 0.2500 0.6599 0.062 Uiso 1.00 1 c R
H(10) H 0.3887 0.5491 0.4926 0.060 Uiso 1.00 1 c R
H(11) H 0.5454 0.7153 0.4966 0.074 Uiso 1.00 1 c R
H(12) H 0.4030 0.8186 0.7163 0.074 Uiso 1.00 1 c R
H(13) H 0.2414 0.6531 0.7139 0.067 Uiso 1.00 1 c R
H(14) H 0.3368 0.0673 -0.2823 0.065 Uiso 1.00 1 c R
H(15) H 0.2327 -0.2620 -0.1126 0.062 Uiso 1.00 1 c R
H(16) H 0.0770 -0.3836 -0.0396 0.072 Uiso 1.00 1 c R
H(17) H -0.0365 -0.1424 0.0826 0.069 Uiso 1.00 1 c R
H(18) H 0.1196 -0.0221 0.0103 0.066 Uiso 1.00 1 c R

loop_
_atom_site_aniso_label
_atom_site_aniso_U_11
_atom_site_aniso_U_22
_atom_site_aniso_U_33
_atom_site_aniso_U_12
_atom_site_aniso_U_13
_atom_site_aniso_U_23
Br(1) 0.0858(7) 0.0561(5) 0.0961(8) -0.0119(4) -0.0025(5) 0.0079(5)
Br(2) 0.0656(5) 0.0718(6) 0.0724(6) 0.0093(4) 0.0067(4) 0.0158(4)
Co(1) 0.0401(8) 0.0376(8) 0.0436(9) 0.0097(6) 0.0062(7) -0.0036(7)
Co(2) 0.0471(9) 0.0440(9) 0.0443(10) 0.0164(7) 0.0090(7) -0.0039(7)
F(1) 0.286(9) 0.062(3) 0.164(6) -0.054(4) 0.142(6) -0.064(4)
F(2) 0.064(3) 0.075(3) 0.124(4) -0.003(2) -0.005(3) 0.031(3)
F(3) 0.083(3) 0.055(3) 0.158(5) 0.006(2) -0.005(3) 0.042(3)
F(4) 0.063(2) 0.071(3) 0.081(3) 0.017(2) -0.003(2) 0.020(2)
F(5) 0.043(2) 0.098(3) 0.083(3) 0.021(2) 0.007(2) 0.015(2)
F(6) 0.070(3) 0.076(3) 0.067(3) 0.020(2) -0.011(2) -0.010(2)
F(7) 0.079(3) 0.083(3) 0.057(3) 0.019(2) 0.010(2) 0.015(2)
F(8) 0.062(2) 0.076(3) 0.067(3) 0.021(2) 0.019(2) 0.008(2)
F(9) 0.093(3) 0.051(2) 0.079(3) 0.014(2) 0.027(2) 0.005(2)
F(10) 0.070(2) 0.089(3) 0.060(3) 0.015(2) -0.007(2) 0.010(2)
F(11) 0.094(3) 0.060(3) 0.086(3) 0.008(2) -0.027(2) -0.008(2)
F(12) 0.047(2) 0.122(4) 0.072(3) 0.022(2) 0.004(2) -0.004(3)
O(1) 0.050(2) 0.043(2) 0.047(3) 0.007(2) 0.009(2) -0.004(2)
O(2) 0.048(2) 0.050(2) 0.050(3) 0.018(2) 0.004(2) -0.003(2)
N(1) 0.053(3) 0.038(3) 0.050(3) 0.017(2) 0.014(3) -0.002(2)
N(2) 0.059(3) 0.046(3) 0.059(4) 0.019(3) 0.016(3) -0.005(3)
N(3) 0.081(4) 0.046(3) 0.078(5) 0.016(3) 0.031(4) 0.006(3)
N(4) 0.040(3) 0.036(3) 0.053(3) 0.008(2) 0.009(2) -0.010(2)
N(5) 0.042(3) 0.035(2) 0.047(3) 0.007(2) 0.005(2) -0.008(2)
N(6) 0.050(3) 0.045(3) 0.045(3) 0.022(2) 0.008(2) -0.002(2)
C(1) 0.059(4) 0.048(4) 0.046(4) 0.017(3) 0.007(3) 0.003(3)
C(2) 0.046(3) 0.050(4) 0.047(4) 0.016(3) 0.010(3) -0.007(3)
C(3) 0.041(3) 0.043(3) 0.056(4) 0.012(3) 0.014(3) -0.005(3)
C(4) 0.075(5) 0.042(4) 0.069(5) 0.018(3) 0.025(4) 0.004(3)
C(5) 0.065(4) 0.054(4) 0.068(5) 0.020(3) 0.028(4) 0.004(4)
C(6) 0.050(4) 0.036(3) 0.054(4) 0.010(3) 0.012(3) -0.006(3)
C(7) 0.070(4) 0.038(3) 0.053(4) 0.015(3) 0.015(4) 0.003(3)
C(8) 0.050(4) 0.045(4) 0.058(5) 0.022(3) 0.014(3) -0.001(3)
C(9) 0.039(3) 0.039(3) 0.046(4) 0.007(2) 0.008(3) -0.017(3)
C(10) 0.070(5) 0.047(4) 0.050(4) 0.016(3) 0.021(4) 0.007(3)
C(11) 0.061(4) 0.055(4) 0.065(5) 0.027(3) 0.030(4) 0.002(4)
C(12) 0.064(5) 0.041(4) 0.089(7) 0.007(3) 0.018(5) 0.004(4)
C(13) 0.057(4) 0.034(3) 0.055(4) 0.014(3) 0.021(3) -0.005(3)
C(14) 0.045(4) 0.058(4) 0.056(5) 0.021(3) 0.008(3) 0.009(3)
C(15) 0.042(3) 0.054(4) 0.056(5) 0.019(3) 0.007(3) -0.011(3)
C(16) 0.046(4) 0.046(4) 0.055(4) 0.015(3) 0.004(3) -0.003(3)
C(17) 0.044(4) 0.047(4) 0.061(5) 0.016(3) 0.006(3) 0.005(3)
C(18) 0.048(4) 0.064(5) 0.069(5) 0.006(3) 0.009(4) -0.002(4)
C(19) 0.044(4) 0.049(4) 0.080(6) -0.006(3) -0.000(4) 0.007(4)
C(20) 0.058(4) 0.050(4) 0.071(5) 0.014(3) -0.006(4) -0.007(4)
C(21) 0.052(4) 0.044(4) 0.065(5) 0.008(3) 0.008(3) -0.014(3)
C(22) 0.064(5) 0.053(4) 0.061(5) 0.023(3) 0.006(4) 0.008(4)
C(23) 0.053(4) 0.046(4) 0.052(4) 0.024(3) 0.007(3) -0.005(3)
C(24) 0.066(4) 0.055(4) 0.044(4) 0.021(3) 0.013(3) -0.005(3)
C(25) 0.057(4) 0.046(4) 0.054(4) 0.017(3) -0.002(3) -0.007(3)
C(26) 0.068(5) 0.062(5) 0.068(6) 0.006(4) 0.001(4) 0.013(4)
C(27) 0.049(4) 0.058(4) 0.044(4) 0.009(3) 0.001(3) -0.010(3)
C(28) 0.062(4) 0.045(4) 0.049(4) 0.016(3) 0.008(3) -0.003(3)
C(29) 0.068(5) 0.044(4) 0.065(5) 0.018(3) -0.002(4) -0.004(3)
C(30) 0.050(4) 0.057(4) 0.052(5) -0.001(3) 0.001(3) 0.007(3)
C(31) 0.046(4) 0.060(4) 0.065(5) 0.013(3) 0.004(3) -0.007(4)
C(32) 0.047(4) 0.048(4) 0.065(5) 0.007(3) 0.007(3) -0.005(3)
C(48) 0.061(5) 0.051(4) 0.065(5) 0.015(3) 0.012(4) 0.016(4)

loop_
_atom_type_symbol
_atom_type_description
_atom_type_scat_dispersion_real
_atom_type_scat_dispersion_imag
_atom_type_scat_source
C C 0.018 0.009
;
International Tables for Crystallography
(1992, Vol. C, Tables 4.2.6.8 and 6.1.1.4)
;
H H 0.000 0.000
;
International Tables for Crystallography
(1992, Vol. C, Table 6.1.1.4)
;
O O 0.049 0.032
;
International Tables for Crystallography
(1992, Vol. C, Tables 4.2.6.8 and 6.1.1.4)
;
F F 0.073 0.053
;
International Tables for Crystallography
(1992, Vol. C, Tables 4.2.6.8 and 6.1.1.4)
;
N N 0.031 0.018
;
International Tables for Crystallography
(1992, Vol. C, Tables 4.2.6.8 and 6.1.1.4)
;
Br Br -0.676 1.280
;
International Tables for Crystallography
(1992, Vol. C, Tables 4.2.6.8 and 6.1.1.4)
;
Co Co -2.365 3.614
;
International Tables for Crystallography
(1992, Vol. C, Tables 4.2.6.8 and 6.1.1.4)
;

loop_
_geom_angle_atom_site_label_1
_geom_angle_atom_site_label_2
_geom_angle_atom_site_label_3
_geom_angle
_geom_angle_publ_flag
_geom_angle_site_symmetry_1
_geom_angle_site_symmetry_3
O(1) Co(1) N(4) 89.05(19) yes . .
O(1) Co(1) N(4) 90.95(19) yes . 2_566
O(1) Co(1) N(5) 86.44(18) yes . .
O(1) Co(1) N(5) 93.56(18) yes . 2_566
O(1) Co(1) N(4) 90.95(19) yes 2_566 .
O(1) Co(1) N(4) 89.05(19) yes 2_566 2_566
O(1) Co(1) N(5) 93.56(18) yes 2_566 .
O(1) Co(1) N(5) 86.44(18) yes 2_566 2_566
N(4) Co(1) N(5) 90.0(2) yes . .
N(4) Co(1) N(5) 90.0(2) yes . 2_566
N(4) Co(1) N(5) 90.0(2) yes 2_566 .
N(4) Co(1) N(5) 90.0(2) yes 2_566 2_566
O(2) Co(2) O(2) 180.0(2) yes . 2_655
O(2) Co(2) N(1) 90.6(2) yes . .
O(2) Co(2) N(1) 89.4(2) yes . 2_655
O(2) Co(2) N(6) 89.13(19) yes . .
O(2) Co(2) N(6) 90.87(19) yes . 2_655
O(2) Co(2) N(1) 89.4(2) yes 2_655 .
O(2) Co(2) N(1) 90.6(2) yes 2_655 2_655
O(2) Co(2) N(6) 90.87(19) yes 2_655 .
O(2) Co(2) N(6) 89.13(19) yes 2_655 2_655
N(1) Co(2) N(1) 180.0(2) yes . 2_655
N(1) Co(2) N(6) 90.5(2) yes . .
N(1) Co(2) N(6) 89.5(2) yes . 2_655
N(1) Co(2) N(6) 89.5(2) yes 2_655 .
N(1) Co(2) N(6) 90.5(2) yes 2_655 2_655
N(6) Co(2) N(6) 180.0(3) yes . 2_655
Co(1) O(1) C(13) 129.7(3) yes . .
Co(2) O(2) C(23) 126.9(4) yes . .
Co(2) N(1) C(1) 124.7(4) yes . .
Co(2) N(1) C(5) 120.2(5) yes . .
C(1) N(1) C(5) 115.0(6) yes . .
N(3) N(2) C(6) 178.4(7) yes . .
Co(1) N(4) C(7) 121.8(4) yes . .
Co(1) N(4) C(11) 121.2(5) yes . .
C(7) N(4) C(11) 116.9(6) yes . .
Co(1) N(5) C(15) 126.0(3) yes . .
Co(1) N(5) C(16) 111.4(4) yes . .
C(15) N(5) C(16) 122.6(5) yes . .
Co(2) N(6) C(25) 123.5(4) yes . .
Co(2) N(6) C(27) 115.2(4) yes . .
C(25) N(6) C(27) 121.3(5) yes . .
N(1) C(1) C(2) 125.5(6) yes . .
C(1) C(2) C(3) 119.0(7) yes . .
C(2) C(3) C(4) 116.5(7) yes . .
C(2) C(3) C(6) 124.1(7) yes . .
C(4) C(3) C(6) 119.4(6) yes . .
C(3) C(4) C(5) 121.6(6) yes . .
N(1) C(5) C(4) 122.3(7) yes . .
N(2) C(6) C(3) 116.1(6) yes . .
N(2) C(6) C(9) 112.3(6) yes . .
C(3) C(6) C(9) 131.4(6) yes . .
N(4) C(7) C(8) 122.9(6) yes . .
C(7) C(8) C(9) 120.1(7) yes . .
C(6) C(9) C(8) 123.3(6) yes . .
C(6) C(9) C(10) 121.2(6) yes . .
C(8) C(9) C(10) 115.5(6) yes . .
C(9) C(10) C(11) 120.1(7) yes . .
N(4) C(11) C(10) 124.4(7) yes . .
F(1) C(12) F(2) 107.8(7) yes . .
F(1) C(12) F(3) 111.0(7) yes . .
F(1) C(12) C(13) 111.6(7) yes . .
F(2) C(12) F(3) 102.3(7) yes . .
F(2) C(12) C(13) 109.7(6) yes . .
F(3) C(12) C(13) 113.9(6) yes . .
O(1) C(13) C(12) 114.1(6) yes . .
O(1) C(13) C(14) 128.4(6) yes . .
C(12) C(13) C(14) 117.4(6) yes . .
C(13) C(14) C(15) 123.8(6) yes . .
N(5) C(15) C(14) 125.4(6) yes . .
N(5) C(15) C(48) 120.5(5) yes . .
C(14) C(15) C(48) 114.1(6) yes . .
N(5) C(16) C(17) 119.0(6) yes . .
N(5) C(16) C(21) 120.9(6) yes . .
C(17) C(16) C(21) 119.7(5) yes . .
C(16) C(17) C(18) 119.1(7) yes . .
C(17) C(18) C(19) 120.7(7) yes . .
Br(1) C(19) C(18) 119.5(6) yes . .
Br(1) C(19) C(20) 119.2(5) yes . .
C(18) C(19) C(20) 121.2(6) yes . .
C(19) C(20) C(21) 119.3(7) yes . .
C(16) C(21) C(20) 119.8(7) yes . .
F(7) C(22) F(8) 106.9(7) yes . .
F(7) C(22) F(9) 106.3(6) yes . .
F(7) C(22) C(23) 113.4(5) yes . .
F(8) C(22) F(9) 107.0(5) yes . .
F(8) C(22) C(23) 111.4(6) yes . .
F(9) C(22) C(23) 111.6(7) yes . .
O(2) C(23) C(22) 110.4(5) yes . .
O(2) C(23) C(24) 130.0(7) yes . .
C(22) C(23) C(24) 119.5(6) yes . .
C(23) C(24) C(25) 125.0(7) yes . .
N(6) C(25) C(24) 125.3(6) yes . .
N(6) C(25) C(26) 120.7(6) yes . .
C(24) C(25) C(26) 114.0(6) yes . .
F(10) C(26) F(11) 107.6(7) yes . .
F(10) C(26) F(12) 106.5(7) yes . .
F(10) C(26) C(25) 112.5(6) yes . .
F(11) C(26) F(12) 108.7(6) yes . .
F(11) C(26) C(25) 110.9(7) yes . .
F(12) C(26) C(25) 110.5(7) yes . .
N(6) C(27) C(28) 121.7(7) yes . .
N(6) C(27) C(32) 119.3(6) yes . .
C(28) C(27) C(32) 118.7(6) yes . .
C(27) C(28) C(29) 121.2(7) yes . .
C(28) C(29) C(30) 118.5(7) yes . .
Br(2) C(30) C(29) 118.9(5) yes . .
Br(2) C(30) C(31) 119.1(6) yes . .
C(29) C(30) C(31) 122.0(7) yes . .
C(30) C(31) C(32) 118.7(7) yes . .
C(27) C(32) C(31) 121.0(7) yes . .
F(4) C(48) F(5) 106.5(6) yes . .
F(4) C(48) F(6) 106.0(6) yes . .
F(4) C(48) C(15) 113.4(5) yes . .
F(5) C(48) F(6) 107.0(5) yes . .
F(5) C(48) C(15) 112.4(6) yes . .
F(6) C(48) C(15) 111.1(7) yes . .
N(1) C(1) H(1) 117.2 no . .
C(2) C(1) H(1) 117.2 no . .
C(1) C(2) H(2) 120.5 no . .
C(3) C(2) H(2) 120.5 no . .
C(3) C(4) H(3) 119.2 no . .
C(5) C(4) H(3) 119.2 no . .
N(1) C(5) H(4) 118.8 no . .
C(4) C(5) H(4) 118.8 no . .
N(4) C(7) H(5) 118.5 no . .
C(8) C(7) H(5) 118.5 no . .
C(7) C(8) H(6) 120.0 no . .
C(9) C(8) H(6) 120.0 no . .
C(9) C(10) H(7) 119.9 no . .
C(11) C(10) H(7) 120.0 no . .
N(4) C(11) H(8) 117.8 no . .
C(10) C(11) H(8) 117.8 no . .
C(13) C(14) H(9) 118.1 no . .
C(15) C(14) H(9) 118.1 no . .
C(16) C(17) H(10) 120.4 no . .
C(18) C(17) H(10) 120.4 no . .
C(17) C(18) H(11) 119.6 no . .
C(19) C(18) H(11) 119.6 no . .
C(19) C(20) H(12) 120.3 no . .
C(21) C(20) H(12) 120.3 no . .
C(16) C(21) H(13) 120.1 no . .
C(20) C(21) H(13) 120.1 no . .
C(23) C(24) H(14) 117.5 no . .
C(25) C(24) H(14) 117.5 no . .
C(27) C(28) H(15) 119.4 no . .
C(29) C(28) H(15) 119.4 no . .
C(28) C(29) H(16) 120.8 no . .
C(30) C(29) H(16) 120.8 no . .
C(30) C(31) H(17) 120.7 no . .
C(32) C(31) H(17) 120.7 no . .
C(27) C(32) H(18) 119.5 no . .
C(31) C(32) H(18) 119.5 no . .

loop_
_geom_bond_atom_site_label_1
_geom_bond_atom_site_label_2
_geom_bond_distance
_geom_bond_publ_flag
_geom_bond_site_symmetry_2
Br(1) C(19) 1.895(6) yes .
Br(2) C(30) 1.916(7) yes .
Co(1) O(1) 2.021(4) yes .
Co(1) O(1) 2.021(4) yes 2_566
Co(1) N(4) 2.185(6) yes .
Co(1) N(4) 2.185(6) yes 2_566
Co(1) N(5) 2.160(5) yes .
Co(1) N(5) 2.160(5) yes 2_566
Co(2) O(2) 2.009(4) yes .
Co(2) O(2) 2.009(4) yes 2_655
Co(2) N(1) 2.195(6) yes .
Co(2) N(1) 2.195(6) yes 2_655
Co(2) N(6) 2.175(4) yes .
Co(2) N(6) 2.175(4) yes 2_655
F(1) C(12) 1.266(12) yes .
F(2) C(12) 1.326(10) yes .
F(3) C(12) 1.307(11) yes .
F(4) C(48) 1.331(9) yes .
F(5) C(48) 1.329(9) yes .
F(6) C(48) 1.342(9) yes .
F(7) C(22) 1.347(9) yes .
F(8) C(22) 1.330(10) yes .
F(9) C(22) 1.338(8) yes .
F(10) C(26) 1.339(10) yes .
F(11) C(26) 1.304(10) yes .
F(12) C(26) 1.334(11) yes .
O(1) C(13) 1.250(8) yes .
O(2) C(23) 1.263(8) yes .
N(1) C(1) 1.344(10) yes .
N(1) C(5) 1.323(9) yes .
N(2) N(3) 1.134(9) yes .
N(2) C(6) 1.324(9) yes .
N(4) C(7) 1.330(9) yes .
N(4) C(11) 1.316(9) yes .
N(5) C(15) 1.283(9) yes .
N(5) C(16) 1.430(7) yes .
N(6) C(25) 1.305(9) yes .
N(6) C(27) 1.424(8) yes .
C(1) C(2) 1.380(11) yes .
C(2) C(3) 1.351(9) yes .
C(3) C(4) 1.377(11) yes .
C(3) C(6) 1.461(10) yes .
C(4) C(5) 1.388(11) yes .
C(6) C(9) 1.474(11) yes .
C(7) C(8) 1.386(11) yes .
C(8) C(9) 1.387(10) yes .
C(9) C(10) 1.401(10) yes .
C(10) C(11) 1.357(11) yes .
C(12) C(13) 1.534(9) yes .
C(13) C(14) 1.379(9) yes .
C(14) C(15) 1.431(9) yes .
C(15) C(48) 1.542(10) yes .
C(16) C(17) 1.405(11) yes .
C(16) C(21) 1.397(10) yes .
C(17) C(18) 1.386(9) yes .
C(18) C(19) 1.366(12) yes .
C(19) C(20) 1.378(12) yes .
C(20) C(21) 1.398(9) yes .
C(22) C(23) 1.523(11) yes .
C(23) C(24) 1.369(9) yes .
C(24) C(25) 1.430(10) yes .
C(25) C(26) 1.555(10) yes .
C(27) C(28) 1.368(10) yes .
C(27) C(32) 1.400(11) yes .
C(28) C(29) 1.390(10) yes .
C(29) C(30) 1.377(12) yes .
C(30) C(31) 1.367(11) yes .
C(31) C(32) 1.378(10) yes .
C(1) H(1) 0.950 no .
C(2) H(2) 0.950 no .
C(4) H(3) 0.950 no .
C(5) H(4) 0.950 no .
C(7) H(5) 0.950 no .
C(8) H(6) 0.950 no .
C(10) H(7) 0.950 no .
C(11) H(8) 0.950 no .
C(14) H(9) 0.950 no .
C(17) H(10) 0.950 no .
C(18) H(11) 0.950 no .
C(20) H(12) 0.950 no .
C(21) H(13) 0.950 no .
C(24) H(14) 0.950 no .
C(28) H(15) 0.950 no .
C(29) H(16) 0.950 no .
C(31) H(17) 0.950 no .
C(32) H(18) 0.950 no .
